data_1563249
loop_
_publ_author_name
'Zhao, Jing'
'Liang, Jingjing'
'Pan, Yingli'
'Zhang, Yong'
'Jia, Dingxian'

_publ_section_title
;
 Effect of lanthanide contraction on the mixed polyamine systems
 Ln/Sb/Se/(en+dien) and Ln/Sb/Se/(en+trien): Syntheses and
 characterizations of lanthanide complexes with a tetraelenidoantimonate
 ligand
;
_journal_issue 6
_journal_name_full 'Journal of Solid State Chemistry'
_journal_page_first 1451
_journal_page_last 1458
_journal_paper_doi 10.1016/j.jssc.2011.03.039
_journal_volume 184
_journal_year 2011
_chemical_formula_moiety 'C16 H58 Dy2 N14 Sb2 Se8'
_chemical_formula_sum 'C16 H58 Dy2 N14 Sb2 Se8'
_chemical_formula_weight 1646.94
_space_group_IT_number 2
_space_group_name_Hall '-P 1'
_space_group_name_H-M_alt 'P -1'
_symmetry_cell_setting triclinic
_symmetry_Int_Tables_number 2
_symmetry_space_group_name_Hall '-P 1'
_symmetry_space_group_name_H-M 'P -1'
_atom_sites_solution_hydrogens geom
_atom_sites_solution_primary direct
_atom_sites_solution_secondary difmap
_audit_creation_method SHELXL-97
_cell_angle_alpha 89.202(11)
_cell_angle_beta 88.287(9)
_cell_angle_gamma 87.139(11)
_cell_formula_units_Z 2
_cell_length_a 10.107(2)
_cell_length_b 12.069(3)
_cell_length_c 17.180(4)
_cell_measurement_reflns_used 6347
_cell_measurement_temperature 293(2)
_cell_measurement_theta_max 24.50
_cell_measurement_theta_min 3.1
_cell_volume 2091.9(8)
_computing_cell_refinement CrystalClear
_computing_data_collection CrystalClear
_computing_data_reduction CrystalStructure
_computing_structure_refinement 'SHELXL-97 (Sheldrick, 1997)'
_computing_structure_solution 'SHELXS-97 (Sheldrick, 1990)'
_diffrn_ambient_temperature 293(2)
_diffrn_detector_area_resol_mean 7.31
_diffrn_measured_fraction_theta_full 0.983
_diffrn_measured_fraction_theta_max 0.983
_diffrn_measurement_device_type 'Rigaku Mercury'
_diffrn_measurement_method \w
_diffrn_radiation_monochromator graphite
_diffrn_radiation_source 'fine-focus sealed tube'
_diffrn_radiation_type MoK\a
_diffrn_radiation_wavelength 0.71073
_diffrn_reflns_av_R_equivalents 0.0823
_diffrn_reflns_av_sigmaI/netI 0.0714
_diffrn_reflns_limit_h_max 11
_diffrn_reflns_limit_h_min -11
_diffrn_reflns_limit_k_max 14
_diffrn_reflns_limit_k_min -13
_diffrn_reflns_limit_l_max 20
_diffrn_reflns_limit_l_min -20
_diffrn_reflns_number 17890
_diffrn_reflns_theta_full 24.50
_diffrn_reflns_theta_max 24.50
_diffrn_reflns_theta_min 3.07
_exptl_absorpt_coefficient_mu 11.799
_exptl_absorpt_correction_T_max 0.2252
_exptl_absorpt_correction_T_min 0.1908
_exptl_absorpt_correction_type multi-scan
_exptl_absorpt_process_details 'Jacobson, R. (1998) Private communication'
_exptl_crystal_colour red
_exptl_crystal_density_diffrn 2.615
_exptl_crystal_density_method 'not measured'
_exptl_crystal_description platelet
_exptl_crystal_F_000 1516
_exptl_crystal_size_max 0.21
_exptl_crystal_size_mid 0.18
_exptl_crystal_size_min 0.18
_refine_diff_density_max 3.515
_refine_diff_density_min -1.652
_refine_diff_density_rms 0.439
_refine_ls_extinction_method none
_refine_ls_goodness_of_fit_ref 1.096
_refine_ls_hydrogen_treatment constr
_refine_ls_matrix_type full
_refine_ls_number_parameters 295
_refine_ls_number_reflns 6815
_refine_ls_number_restraints 12
_refine_ls_restrained_S_all 1.096
_refine_ls_R_factor_all 0.0941
_refine_ls_R_factor_gt 0.0788
_refine_ls_shift/su_max 0.000
_refine_ls_shift/su_mean 0.000
_refine_ls_structure_factor_coef Fsqd
_refine_ls_weighting_details 'calc w=1/[\s^2^(Fo^2^)+(0.1106P)^2^+255.4862P] where P=(Fo^2^+2Fc^2^)/3'
_refine_ls_weighting_scheme calc
_refine_ls_wR_factor_gt 0.1784
_refine_ls_wR_factor_ref 0.1975
_reflns_number_gt 4829
_reflns_number_total 6815
_reflns_threshold_expression >2sigma(I)
_cod_data_source_file JSSC-2011-184-1451.cif
_cod_data_source_block complex_2c
_cod_original_cell_volume 2092.0(9)
_cod_database_code 1563249

loop_
_symmetry_equiv_pos_as_xyz
'x, y, z'
'-x, -y, -z'

loop_
_atom_site_label
_atom_site_type_symbol
_atom_site_fract_x
_atom_site_fract_y
_atom_site_fract_z
_atom_site_U_iso_or_equiv
_atom_site_adp_type
_atom_site_occupancy
_atom_site_symmetry_multiplicity
_atom_site_calc_flag
_atom_site_refinement_flags
_atom_site_disorder_assembly
_atom_site_disorder_group
Sb1 Sb 0.5100(2) 0.75146(18) 0.65391(12) 0.0319(6) Uani 1 1 d . . .
Sb2 Sb -0.0300(2) 0.74668(18) 1.15654(12) 0.0303(6) Uani 1 1 d . . .
Se1 Se 0.4311(4) 0.6379(3) 0.54537(18) 0.0341(8) Uani 1 1 d . . .
Se2 Se 0.7250(4) 0.8240(4) 0.6155(3) 0.0510(11) Uani 1 1 d . . .
Se3 Se 0.5255(4) 0.6241(3) 0.7660(2) 0.0457(10) Uani 1 1 d . . .
Se4 Se 0.3457(4) 0.9067(3) 0.6730(2) 0.0458(10) Uani 1 1 d . . .
Se5 Se 0.0485(4) 0.8532(3) 1.04150(18) 0.0411(10) Uani 1 1 d . . .
Se6 Se 0.1108(5) 0.5768(3) 1.1694(2) 0.0473(10) Uani 1 1 d . . .
Se7 Se -0.0042(4) 0.8751(3) 1.26562(19) 0.0401(9) Uani 1 1 d . . .
Se8 Se -0.2563(5) 0.6949(4) 1.1384(3) 0.0653(13) Uani 1 1 d . . .
Dy1 Dy 0.38997(16) 0.73963(12) 0.38832(8) 0.0269(4) Uani 1 1 d . . .
Dy2 Dy 0.09220(17) 0.75894(13) 0.88178(9) 0.0310(4) Uani 1 1 d . . .
N1 N 0.583(2) 0.839(3) 0.4216(19) 0.048(5) Uani 1 1 d D . .
H1A H 0.5705 0.9097 0.4041 0.057 Uiso 1 1 calc R . .
H1B H 0.5846 0.8423 0.4739 0.057 Uiso 1 1 calc R . .
N2 N 0.605(3) 0.630(2) 0.360(2) 0.044(8) Uani 1 1 d . . .
H2A H 0.5975 0.5603 0.3782 0.053 Uiso 1 1 calc R . .
H2B H 0.6187 0.6265 0.3082 0.053 Uiso 1 1 calc R . .
N3 N 0.381(4) 0.690(3) 0.2449(19) 0.066(11) Uani 1 1 d D . .
H3A H 0.4476 0.6395 0.2344 0.079 Uiso 1 1 calc R . .
H3B H 0.3046 0.6566 0.2379 0.079 Uiso 1 1 calc R . .
N4 N 0.354(3) 0.903(2) 0.3015(15) 0.046(8) Uani 1 1 d D . .
H4A H 0.2660 0.9152 0.2960 0.056 Uiso 1 1 calc R . .
H4B H 0.3846 0.9623 0.3244 0.056 Uiso 1 1 calc R . .
N5 N 0.313(3) 0.545(3) 0.3841(19) 0.049(3) Uani 1 1 d . . .
H5A H 0.3434 0.5152 0.3388 0.059 Uiso 1 1 calc R . .
H5B H 0.3528 0.5058 0.4226 0.059 Uiso 1 1 calc R . .
N6 N 0.148(3) 0.729(3) 0.4235(19) 0.049(3) Uani 1 1 d . . .
H6 H 0.1020 0.7519 0.3809 0.059 Uiso 1 1 calc R . .
N7 N 0.304(3) 0.901(3) 0.4692(19) 0.049(3) Uani 1 1 d . . .
H7A H 0.3384 0.8951 0.5168 0.059 Uiso 1 1 calc R . .
H7B H 0.3313 0.9645 0.4471 0.059 Uiso 1 1 calc R . .
N8 N -0.122(3) 0.671(3) 0.916(2) 0.063(10) Uani 1 1 d D . .
N9 N -0.103(3) 0.897(3) 0.8665(19) 0.053(6) Uani 1 1 d D . .
H9A H -0.1052 0.9436 0.9068 0.064 Uiso 1 1 calc R . .
H9B H -0.0893 0.9370 0.8228 0.064 Uiso 1 1 calc R . .
N10 N 0.049(4) 0.791(3) 0.7382(19) 0.061(10) Uani 1 1 d . . .
H10A H -0.0218 0.8387 0.7329 0.074 Uiso 1 1 calc R . .
H10B H 0.1195 0.8223 0.7149 0.074 Uiso 1 1 calc R . .
N11 N 0.170(4) 0.599(2) 0.7945(17) 0.047(8) Uani 1 1 d . . .
H11A H 0.2578 0.5887 0.7986 0.056 Uiso 1 1 calc R . .
H11B H 0.1324 0.5375 0.8127 0.056 Uiso 1 1 calc R . .
N12 N 0.187(3) 0.949(3) 0.873(2) 0.057(6) Uani 1 1 d . . .
H12A H 0.1704 0.9775 0.8251 0.068 Uiso 1 1 calc R . .
H12B H 0.1438 0.9926 0.9078 0.068 Uiso 1 1 calc R . .
N13 N 0.334(3) 0.757(2) 0.9195(17) 0.041(7) Uani 1 1 d D . .
H13 H 0.3852 0.7362 0.8773 0.049 Uiso 1 1 calc R . .
N14 N 0.158(4) 0.588(3) 0.964(2) 0.063(11) Uani 1 1 d . . .
H14A H 0.1209 0.5948 1.0116 0.076 Uiso 1 1 calc R . .
H14B H 0.1257 0.5274 0.9420 0.076 Uiso 1 1 calc R . .
C1 C 0.716(3) 0.799(3) 0.394(2) 0.048(5) Uani 1 1 d D . .
H1C H 0.7831 0.8226 0.4279 0.057 Uiso 1 1 calc R . .
H1D H 0.7346 0.8274 0.3416 0.057 Uiso 1 1 calc R . .
C2 C 0.716(4) 0.674(3) 0.393(2) 0.048(5) Uani 1 1 d . . .
H2C H 0.7948 0.6463 0.3640 0.057 Uiso 1 1 calc R . .
H2D H 0.7227 0.6465 0.4459 0.057 Uiso 1 1 calc R . .
C3 C 0.390(6) 0.781(3) 0.187(2) 0.080(11) Uani 1 1 d D . .
H3C H 0.3070 0.7890 0.1598 0.096 Uiso 1 1 calc R . .
H3D H 0.4596 0.7616 0.1488 0.096 Uiso 1 1 calc R . .
C4 C 0.418(5) 0.891(4) 0.2233(19) 0.080(11) Uani 1 1 d D . .
H4C H 0.5129 0.8960 0.2275 0.096 Uiso 1 1 calc R . .
H4D H 0.3858 0.9510 0.1898 0.096 Uiso 1 1 calc R . .
C5 C 0.173(4) 0.530(3) 0.391(2) 0.049(3) Uani 1 1 d D . .
H5C H 0.1579 0.4572 0.4131 0.059 Uiso 1 1 calc R . .
H5D H 0.1350 0.5347 0.3399 0.059 Uiso 1 1 calc R . .
C6 C 0.108(4) 0.619(3) 0.443(2) 0.049(3) Uani 1 1 d D . .
H6A H 0.0125 0.6168 0.4392 0.059 Uiso 1 1 calc R . .
H6B H 0.1297 0.6019 0.4967 0.059 Uiso 1 1 calc R . .
C7 C 0.101(4) 0.798(3) 0.487(2) 0.049(3) Uani 1 1 d . . .
H7C H 0.1286 0.7649 0.5363 0.059 Uiso 1 1 calc R . .
H7D H 0.0052 0.8059 0.4882 0.059 Uiso 1 1 calc R . .
C8 C 0.157(4) 0.909(3) 0.478(2) 0.049(3) Uani 1 1 d . . .
H8A H 0.1313 0.9538 0.5226 0.059 Uiso 1 1 calc R . .
H8B H 0.1204 0.9457 0.4320 0.059 Uiso 1 1 calc R . .
C9A C -0.238(5) 0.750(4) 0.917(3) 0.052(6) Uani 0.60 1 d PD . .
C9B C -0.237(6) 0.726(3) 0.877(6) 0.056(6) Uani 0.40 1 d PD . .
C10 C -0.235(3) 0.849(3) 0.863(2) 0.051(6) Uani 1 1 d D . .
C11 C 0.025(4) 0.684(4) 0.700(2) 0.067(14) Uani 1 1 d . . .
H11C H -0.0526 0.6517 0.7236 0.080 Uiso 1 1 calc R . .
H11D H 0.0091 0.6970 0.6449 0.080 Uiso 1 1 calc R . .
C12 C 0.139(4) 0.612(4) 0.710(2) 0.053(11) Uani 1 1 d . . .
H12C H 0.2146 0.6423 0.6816 0.063 Uiso 1 1 calc R . .
H12D H 0.1244 0.5401 0.6881 0.063 Uiso 1 1 calc R . .
C13 C 0.326(4) 0.953(3) 0.885(2) 0.057(6) Uani 1 1 d D . .
H13A H 0.3454 1.0261 0.9024 0.068 Uiso 1 1 calc R . .
H13B H 0.3746 0.9400 0.8358 0.068 Uiso 1 1 calc R . .
C14 C 0.375(4) 0.867(2) 0.944(2) 0.057(6) Uani 1 1 d D . .
H14C H 0.4703 0.8667 0.9475 0.068 Uiso 1 1 calc R . .
H14D H 0.3359 0.8844 0.9954 0.068 Uiso 1 1 calc R . .
C15 C 0.359(4) 0.673(3) 0.985(2) 0.054(11) Uiso 1 1 d . . .
H15A H 0.4537 0.6607 0.9906 0.065 Uiso 1 1 calc R . .
H15B H 0.3217 0.7029 1.0333 0.065 Uiso 1 1 calc R . .
C16 C 0.302(4) 0.570(3) 0.970(2) 0.049(10) Uiso 1 1 d . . .
H16A H 0.3216 0.5180 1.0116 0.059 Uiso 1 1 calc R . .
H16B H 0.3395 0.5399 0.9216 0.059 Uiso 1 1 calc R . .

loop_
_atom_site_aniso_label
_atom_site_aniso_U_11
_atom_site_aniso_U_22
_atom_site_aniso_U_33
_atom_site_aniso_U_23
_atom_site_aniso_U_13
_atom_site_aniso_U_12
Sb1 0.0424(14) 0.0303(12) 0.0230(11) -0.0003(9) -0.0013(10) -0.0014(11)
Sb2 0.0379(13) 0.0302(11) 0.0227(11) 0.0036(9) 0.0009(9) -0.0049(10)
Se1 0.050(2) 0.0302(17) 0.0226(16) 0.0017(14) -0.0089(15) -0.0027(16)
Se2 0.041(2) 0.055(2) 0.059(3) -0.007(2) -0.0043(19) -0.013(2)
Se3 0.072(3) 0.044(2) 0.0206(17) 0.0072(16) 0.0005(17) 0.006(2)
Se4 0.064(3) 0.038(2) 0.035(2) -0.0010(16) 0.0024(18) 0.0094(19)
Se5 0.075(3) 0.0302(18) 0.0169(16) 0.0027(14) 0.0107(17) 0.0030(18)
Se6 0.073(3) 0.0294(18) 0.038(2) 0.0050(16) -0.0027(19) 0.0080(19)
Se7 0.057(2) 0.040(2) 0.0233(17) -0.0015(15) -0.0003(16) -0.0052(18)
Se8 0.045(3) 0.074(3) 0.079(3) 0.010(3) -0.017(2) -0.029(2)
Dy1 0.0310(9) 0.0269(8) 0.0229(8) 0.0015(6) -0.0021(6) -0.0012(7)
Dy2 0.0394(10) 0.0269(8) 0.0263(8) 0.0004(6) 0.0039(7) -0.0010(7)
N1 0.026(11) 0.066(14) 0.054(13) -0.007(11) -0.004(9) -0.022(11)
N2 0.029(17) 0.025(15) 0.08(2) -0.020(15) 0.021(16) 0.003(13)
N3 0.06(2) 0.09(3) 0.05(2) -0.01(2) -0.031(19) 0.00(2)
N4 0.08(2) 0.028(15) 0.033(16) 0.014(13) -0.016(16) -0.004(16)
N5 0.048(8) 0.049(8) 0.049(8) 0.000(7) -0.001(7) 0.003(7)
N6 0.048(8) 0.049(8) 0.049(8) 0.000(7) -0.001(7) 0.003(7)
N7 0.048(8) 0.049(8) 0.049(8) 0.000(7) -0.001(7) 0.003(7)
N8 0.07(3) 0.07(2) 0.05(2) -0.002(19) 0.010(19) -0.02(2)
N9 0.068(17) 0.053(14) 0.038(13) 0.001(12) 0.007(13) -0.014(13)
N10 0.08(3) 0.07(2) 0.038(19) -0.006(18) 0.006(18) 0.02(2)
N11 0.07(2) 0.036(16) 0.031(16) -0.006(14) -0.004(16) -0.006(17)
N12 0.051(13) 0.045(12) 0.076(16) 0.019(12) -0.001(12) -0.024(11)
N13 0.036(17) 0.054(19) 0.034(16) 0.011(14) -0.005(13) -0.009(15)
N14 0.09(3) 0.040(19) 0.05(2) -0.003(17) 0.04(2) 0.005(19)
C1 0.026(11) 0.066(14) 0.054(13) -0.007(11) -0.004(9) -0.022(11)
C2 0.026(11) 0.066(14) 0.054(13) -0.007(11) -0.004(9) -0.022(11)
C3 0.09(3) 0.09(3) 0.06(2) 0.00(2) -0.02(2) -0.03(2)
C4 0.09(3) 0.09(3) 0.06(2) 0.00(2) -0.02(2) -0.03(2)
C5 0.048(8) 0.049(8) 0.049(8) 0.000(7) -0.001(7) 0.003(7)
C6 0.048(8) 0.049(8) 0.049(8) 0.000(7) -0.001(7) 0.003(7)
C7 0.048(8) 0.049(8) 0.049(8) 0.000(7) -0.001(7) 0.003(7)
C8 0.048(8) 0.049(8) 0.049(8) 0.000(7) -0.001(7) 0.003(7)
C9A 0.067(17) 0.059(14) 0.041(13) 0.001(12) 0.007(13) -0.012(13)
C9B 0.071(17) 0.052(14) 0.038(13) 0.002(12) 0.003(13) -0.004(13)
C10 0.064(17) 0.059(14) 0.042(13) 0.006(12) 0.004(13) -0.010(13)
C11 0.05(3) 0.12(4) 0.03(2) -0.02(2) -0.003(19) 0.00(3)
C12 0.06(3) 0.06(3) 0.04(2) 0.00(2) -0.024(19) 0.02(2)
C13 0.051(13) 0.045(12) 0.076(16) 0.019(12) -0.001(12) -0.024(11)
C14 0.051(13) 0.045(12) 0.076(16) 0.019(12) -0.001(12) -0.024(11)

loop_
_atom_type_symbol
_atom_type_description
_atom_type_scat_dispersion_real
_atom_type_scat_dispersion_imag
_atom_type_scat_source
C C 0.0033 0.0016 'International Tables Vol C Tables 4.2.6.8 and 6.1.1.4'
H H 0.0000 0.0000 'International Tables Vol C Tables 4.2.6.8 and 6.1.1.4'
N N 0.0061 0.0033 'International Tables Vol C Tables 4.2.6.8 and 6.1.1.4'
Dy Dy -0.1892 4.4098 'International Tables Vol C Tables 4.2.6.8 and 6.1.1.4'
Sb Sb -0.5866 1.5461 'International Tables Vol C Tables 4.2.6.8 and 6.1.1.4'
Se Se -0.0929 2.2259 'International Tables Vol C Tables 4.2.6.8 and 6.1.1.4'

loop_
_geom_angle_atom_site_label_1
_geom_angle_atom_site_label_2
_geom_angle_atom_site_label_3
_geom_angle
_geom_angle_site_symmetry_1
_geom_angle_site_symmetry_3
Se3 Sb1 Se2 112.27(18) . .
Se3 Sb1 Se4 113.66(16) . .
Se2 Sb1 Se4 109.50(17) . .
Se3 Sb1 Se1 105.21(15) . .
Se2 Sb1 Se1 109.04(15) . .
Se4 Sb1 Se1 106.85(16) . .
Se8 Sb2 Se6 108.36(18) . .
Se8 Sb2 Se5 109.77(18) . .
Se6 Sb2 Se5 108.77(16) . .
Se8 Sb2 Se7 114.43(19) . .
Se6 Sb2 Se7 112.05(16) . .
Se5 Sb2 Se7 103.26(14) . .
Sb1 Se1 Dy1 120.35(13) . .
Sb2 Se5 Dy2 124.34(14) . .
N1 Dy1 N4 81.7(11) . .
N1 Dy1 N5 140.2(11) . .
N4 Dy1 N5 132.3(11) . .
N1 Dy1 N6 141.0(10) . .
N4 Dy1 N6 93.5(11) . .
N5 Dy1 N6 67.5(10) . .
N1 Dy1 N7 74.0(10) . .
N4 Dy1 N7 71.4(10) . .
N5 Dy1 N7 130.0(10) . .
N6 Dy1 N7 67.9(10) . .
N1 Dy1 N2 67.3(9) . .
N4 Dy1 N2 113.8(11) . .
N5 Dy1 N2 78.4(10) . .
N6 Dy1 N2 145.5(10) . .
N7 Dy1 N2 139.2(10) . .
N1 Dy1 N3 114.4(11) . .
N4 Dy1 N3 66.6(10) . .
N5 Dy1 N3 73.4(11) . .
N6 Dy1 N3 98.4(12) . .
N7 Dy1 N3 134.8(11) . .
N2 Dy1 N3 75.4(12) . .
N1 Dy1 Se1 82.2(8) . .
N4 Dy1 Se1 151.6(7) . .
N5 Dy1 Se1 72.8(8) . .
N6 Dy1 Se1 84.5(8) . .
N7 Dy1 Se1 81.7(8) . .
N2 Dy1 Se1 80.9(8) . .
N3 Dy1 Se1 141.8(8) . .
N8 Dy2 N12 140.0(12) . .
N8 Dy2 N9 69.0(10) . .
N12 Dy2 N9 73.7(10) . .
N8 Dy2 N11 92.1(11) . .
N12 Dy2 N11 123.3(11) . .
N9 Dy2 N11 129.0(10) . .
N8 Dy2 N10 96.7(13) . .
N12 Dy2 N10 83.8(12) . .
N9 Dy2 N10 70.2(11) . .
N11 Dy2 N10 65.4(11) . .
N8 Dy2 N13 141.9(10) . .
N12 Dy2 N13 67.1(10) . .
N9 Dy2 N13 138.9(9) . .
N11 Dy2 N13 84.4(10) . .
N10 Dy2 N13 115.7(11) . .
N8 Dy2 N14 75.1(12) . .
N12 Dy2 N14 131.2(12) . .
N9 Dy2 N14 139.3(10) . .
N11 Dy2 N14 69.6(10) . .
N10 Dy2 N14 133.9(11) . .
N13 Dy2 N14 68.2(11) . .
N8 Dy2 Se5 82.2(8) . .
N12 Dy2 Se5 75.3(9) . .
N9 Dy2 Se5 76.3(7) . .
N11 Dy2 Se5 150.0(7) . .
N10 Dy2 Se5 144.4(8) . .
N13 Dy2 Se5 82.3(7) . .
N14 Dy2 Se5 80.5(7) . .
C1 N1 Dy1 120(2) . .
C1 N1 H1A 107.4 . .
Dy1 N1 H1A 107.4 . .
C1 N1 H1B 107.4 . .
Dy1 N1 H1B 107.4 . .
H1A N1 H1B 107.0 . .
C2 N2 Dy1 114(2) . .
C2 N2 H2A 108.7 . .
Dy1 N2 H2A 108.7 . .
C2 N2 H2B 108.7 . .
Dy1 N2 H2B 108.7 . .
H2A N2 H2B 107.6 . .
C3 N3 Dy1 118(3) . .
C3 N3 H3A 107.9 . .
Dy1 N3 H3A 107.9 . .
C3 N3 H3B 107.9 . .
Dy1 N3 H3B 107.9 . .
H3A N3 H3B 107.2 . .
C4 N4 Dy1 114(3) . .
C4 N4 H4A 108.7 . .
Dy1 N4 H4A 108.7 . .
C4 N4 H4B 108.7 . .
Dy1 N4 H4B 108.7 . .
H4A N4 H4B 107.6 . .
C5 N5 Dy1 118(2) . .
C5 N5 H5A 107.9 . .
Dy1 N5 H5A 107.9 . .
C5 N5 H5B 107.9 . .
Dy1 N5 H5B 107.9 . .
H5A N5 H5B 107.2 . .
C6 N6 C7 106(3) . .
C6 N6 Dy1 114(2) . .
C7 N6 Dy1 115(2) . .
C6 N6 H6 107.1 . .
C7 N6 H6 107.1 . .
Dy1 N6 H6 107.1 . .
C8 N7 Dy1 113(2) . .
C8 N7 H7A 109.0 . .
Dy1 N7 H7A 109.0 . .
C8 N7 H7B 109.0 . .
Dy1 N7 H7B 109.0 . .
H7A N7 H7B 107.8 . .
C9B N8 C9A 29(4) . .
C9B N8 Dy2 113(3) . .
C9A N8 Dy2 113(3) . .
C10 N9 Dy2 116(2) . .
C10 N9 H9A 108.3 . .
Dy2 N9 H9A 108.3 . .
C10 N9 H9B 108.3 . .
Dy2 N9 H9B 108.3 . .
H9A N9 H9B 107.4 . .
C11 N10 Dy2 110(3) . .
C11 N10 H10A 109.6 . .
Dy2 N10 H10A 109.6 . .
C11 N10 H10B 109.6 . .
Dy2 N10 H10B 109.6 . .
H10A N10 H10B 108.1 . .
C12 N11 Dy2 117(2) . .
C12 N11 H11A 108.2 . .
Dy2 N11 H11A 108.2 . .
C12 N11 H11B 108.2 . .
Dy2 N11 H11B 108.2 . .
H11A N11 H11B 107.3 . .
C13 N12 Dy2 116(2) . .
C13 N12 H12A 108.2 . .
Dy2 N12 H12A 108.2 . .
C13 N12 H12B 108.2 . .
Dy2 N12 H12B 108.2 . .
H12A N12 H12B 107.4 . .
C14 N13 C15 109(3) . .
C14 N13 Dy2 113(2) . .
C15 N13 Dy2 110(2) . .
C14 N13 H13 108.3 . .
C15 N13 H13 108.3 . .
Dy2 N13 H13 108.3 . .
C16 N14 Dy2 113(2) . .
C16 N14 H14A 109.1 . .
Dy2 N14 H14A 109.1 . .
C16 N14 H14B 109.1 . .
Dy2 N14 H14B 109.1 . .
H14A N14 H14B 107.8 . .
N1 C1 C2 107(3) . .
N1 C1 H1C 110.3 . .
C2 C1 H1C 110.3 . .
N1 C1 H1D 110.3 . .
C2 C1 H1D 110.3 . .
H1C C1 H1D 108.5 . .
N2 C2 C1 115(3) . .
N2 C2 H2C 108.5 . .
C1 C2 H2C 108.5 . .
N2 C2 H2D 108.5 . .
C1 C2 H2D 108.5 . .
H2C C2 H2D 107.5 . .
N3 C3 C4 113(4) . .
N3 C3 H3C 109.1 . .
C4 C3 H3C 109.1 . .
N3 C3 H3D 109.1 . .
C4 C3 H3D 109.1 . .
H3C C3 H3D 107.8 . .
N4 C4 C3 112(3) . .
N4 C4 H4C 109.3 . .
C3 C4 H4C 109.3 . .
N4 C4 H4D 109.3 . .
C3 C4 H4D 109.3 . .
H4C C4 H4D 108.0 . .
N5 C5 C6 110(3) . .
N5 C5 H5C 109.7 . .
C6 C5 H5C 109.7 . .
N5 C5 H5D 109.7 . .
C6 C5 H5D 109.7 . .
H5C C5 H5D 108.2 . .
N6 C6 C5 113(3) . .
N6 C6 H6A 108.9 . .
C5 C6 H6A 108.9 . .
N6 C6 H6B 108.9 . .
C5 C6 H6B 108.9 . .
H6A C6 H6B 107.7 . .
N6 C7 C8 109(3) . .
N6 C7 H7C 109.8 . .
C8 C7 H7C 109.8 . .
N6 C7 H7D 109.8 . .
C8 C7 H7D 109.8 . .
H7C C7 H7D 108.3 . .
C7 C8 N7 112(3) . .
C7 C8 H8A 109.2 . .
N7 C8 H8A 109.2 . .
C7 C8 H8B 109.2 . .
N7 C8 H8B 109.2 . .
H8A C8 H8B 107.9 . .
N8 C9A C10 118(3) . .
N8 C9B C10 118(4) . .
N9 C10 C9B 116(4) . .
N9 C10 C9A 109(3) . .
C9B C10 C9A 29(4) . .
C12 C11 N10 108(4) . .
C12 C11 H11C 110.2 . .
N10 C11 H11C 110.2 . .
C12 C11 H11D 110.2 . .
N10 C11 H11D 110.2 . .
H11C C11 H11D 108.5 . .
C11 C12 N11 110(3) . .
C11 C12 H12C 109.6 . .
N11 C12 H12C 109.6 . .
C11 C12 H12D 109.6 . .
N11 C12 H12D 109.6 . .
H12C C12 H12D 108.1 . .
N12 C13 C14 112(3) . .
N12 C13 H13A 109.2 . .
C14 C13 H13A 109.2 . .
N12 C13 H13B 109.2 . .
C14 C13 H13B 109.2 . .
H13A C13 H13B 107.9 . .
N13 C14 C13 108(3) . .
N13 C14 H14C 110.1 . .
C13 C14 H14C 110.1 . .
N13 C14 H14D 110.1 . .
C13 C14 H14D 110.1 . .
H14C C14 H14D 108.5 . .
C16 C15 N13 112(3) . .
C16 C15 H15A 109.3 . .
N13 C15 H15A 109.3 . .
C16 C15 H15B 109.3 . .
N13 C15 H15B 109.3 . .
H15A C15 H15B 108.0 . .
C15 C16 N14 110(4) . .
C15 C16 H16A 109.7 . .
N14 C16 H16A 109.7 . .
C15 C16 H16B 109.7 . .
N14 C16 H16B 109.7 . .
H16A C16 H16B 108.2 . .

loop_
_geom_bond_atom_site_label_1
_geom_bond_atom_site_label_2
_geom_bond_distance
_geom_bond_site_symmetry_2
Sb1 Se3 2.451(4) .
Sb1 Se2 2.451(5) .
Sb1 Se4 2.460(4) .
Sb1 Se1 2.502(4) .
Sb2 Se8 2.430(5) .
Sb2 Se6 2.448(4) .
Sb2 Se5 2.475(4) .
Sb2 Se7 2.476(4) .
Se1 Dy1 2.980(4) .
Se5 Dy2 2.997(4) .
Dy1 N1 2.43(3) .
Dy1 N4 2.47(3) .
Dy1 N5 2.51(3) .
Dy1 N6 2.51(3) .
Dy1 N7 2.52(3) .
Dy1 N2 2.53(3) .
Dy1 N3 2.55(3) .
Dy2 N8 2.51(4) .
Dy2 N12 2.53(3) .
Dy2 N9 2.53(3) .
Dy2 N11 2.54(3) .
Dy2 N10 2.54(3) .
Dy2 N13 2.54(3) .
Dy2 N14 2.56(3) .
N1 C1 1.475(10) .
N1 H1A 0.9000 .
N1 H1B 0.9000 .
N2 C2 1.40(4) .
N2 H2A 0.9000 .
N2 H2B 0.9000 .
N3 C3 1.48(5) .
N3 H3A 0.9000 .
N3 H3B 0.9000 .
N4 C4 1.48(5) .
N4 H4A 0.9000 .
N4 H4B 0.9000 .
N5 C5 1.44(5) .
N5 H5A 0.9000 .
N5 H5B 0.9000 .
N6 C6 1.44(5) .
N6 C7 1.44(5) .
N6 H6 0.9100 .
N7 C8 1.48(5) .
N7 H7A 0.9000 .
N7 H7B 0.9000 .
N8 C9B 1.479(10) .
N8 C9A 1.482(10) .
N9 C10 1.479(10) .
N9 H9A 0.9000 .
N9 H9B 0.9000 .
N10 C11 1.49(6) .
N10 H10A 0.9000 .
N10 H10B 0.9000 .
N11 C12 1.50(5) .
N11 H11A 0.9000 .
N11 H11B 0.9000 .
N12 C13 1.43(5) .
N12 H12A 0.9000 .
N12 H12B 0.9000 .
N13 C14 1.479(10) .
N13 C15 1.52(5) .
N13 H13 0.9100 .
N14 C16 1.47(5) .
N14 H14A 0.9000 .
N14 H14B 0.9000 .
C1 C2 1.50(5) .
C1 H1C 0.9700 .
C1 H1D 0.9700 .
C2 H2C 0.9700 .
C2 H2D 0.9700 .
C3 C4 1.52(5) .
C3 H3C 0.9700 .
C3 H3D 0.9700 .
C4 H4C 0.9700 .
C4 H4D 0.9700 .
C5 C6 1.52(2) .
C5 H5C 0.9700 .
C5 H5D 0.9700 .
C6 H6A 0.9700 .
C6 H6B 0.9700 .
C7 C8 1.48(5) .
C7 H7C 0.9700 .
C7 H7D 0.9700 .
C8 H8A 0.9700 .
C8 H8B 0.9700 .
C9A C10 1.500(10) .
C9B C10 1.500(10) .
C11 C12 1.43(6) .
C11 H11C 0.9700 .
C11 H11D 0.9700 .
C12 H12C 0.9700 .
C12 H12D 0.9700 .
C13 C14 1.52(5) .
C13 H13A 0.9700 .
C13 H13B 0.9700 .
C14 H14C 0.9700 .
C14 H14D 0.9700 .
C15 C16 1.42(5) .
C15 H15A 0.9700 .
C15 H15B 0.9700 .
C16 H16A 0.9700 .
C16 H16B 0.9700 .

loop_
_geom_hbond_atom_site_label_D
_geom_hbond_atom_site_label_H
_geom_hbond_atom_site_label_A
_geom_hbond_distance_DH
_geom_hbond_distance_HA
_geom_hbond_distance_DA
_geom_hbond_angle_DHA
_geom_hbond_site_symmetry_A
N14 H14A Se6 0.90 2.72 3.56(3) 155.8 .
N13 H13 Se3 0.91 2.69 3.58(3) 166.0 .
N12 H12B Se5 0.90 2.75 3.59(4) 155.3 2_577
N12 H12A Se7 0.90 2.86 3.65(4) 146.7 2_577
N11 H11B Se6 0.90 2.89 3.66(3) 145.1 2_567
N11 H11A Se3 0.90 2.80 3.64(4) 156.7 .
N10 H10B Se4 0.90 2.63 3.51(4) 169.0 .
N7 H7B Se2 0.90 2.80 3.60(3) 150.2 2_676
N7 H7A Se4 0.90 2.69 3.54(3) 157.6 .
N6 H6 Se7 0.91 2.68 3.56(3) 163.6 1_554
N5 H5B Se1 0.90 2.78 3.54(3) 143.0 2_666
N5 H5A Se3 0.90 2.75 3.61(3) 161.2 2_666
N4 H4B Se2 0.90 2.94 3.66(3) 137.2 2_676
N4 H4A Se7 0.90 2.86 3.72(4) 160.0 1_554
N3 H3B Se6 0.90 2.55 3.41(3) 160.2 1_554
N2 H2A Se1 0.90 2.74 3.63(3) 171.5 2_666
N1 H1B Se2 0.90 2.85 3.66(3) 150.7 .
N1 H1A Se4 0.90 2.72 3.54(3) 151.9 2_676

loop_
_geom_torsion_atom_site_label_1
_geom_torsion_atom_site_label_2
_geom_torsion_atom_site_label_3
_geom_torsion_atom_site_label_4
_geom_torsion
_geom_torsion_site_symmetry_1
_geom_torsion_site_symmetry_2
_geom_torsion_site_symmetry_3
_geom_torsion_site_symmetry_4
Se3 Sb1 Se1 Dy1 -179.71(16) . . . .
Se2 Sb1 Se1 Dy1 -59.1(2) . . . .
Se4 Sb1 Se1 Dy1 59.2(2) . . . .
Se8 Sb2 Se5 Dy2 -66.3(3) . . . .
Se6 Sb2 Se5 Dy2 52.1(2) . . . .
Se7 Sb2 Se5 Dy2 171.28(18) . . . .
Sb1 Se1 Dy1 N1 36.1(7) . . . .
Sb1 Se1 Dy1 N4 -20.0(17) . . . .
Sb1 Se1 Dy1 N5 -175.3(8) . . . .
Sb1 Se1 Dy1 N6 -107.2(7) . . . .
Sb1 Se1 Dy1 N7 -38.8(8) . . . .
Sb1 Se1 Dy1 N2 104.2(7) . . . .
Sb1 Se1 Dy1 N3 156.2(14) . . . .
Sb2 Se5 Dy2 N8 42.3(9) . . . .
Sb2 Se5 Dy2 N12 -171.1(9) . . . .
Sb2 Se5 Dy2 N9 112.5(7) . . . .
Sb2 Se5 Dy2 N11 -38.2(16) . . . .
Sb2 Se5 Dy2 N10 132.8(16) . . . .
Sb2 Se5 Dy2 N13 -102.9(6) . . . .
Sb2 Se5 Dy2 N14 -33.8(9) . . . .
N4 Dy1 N1 C1 -107(3) . . . .
N5 Dy1 N1 C1 46(4) . . . .
N6 Dy1 N1 C1 168(3) . . . .
N7 Dy1 N1 C1 -180(3) . . . .
N2 Dy1 N1 C1 13(3) . . . .
N3 Dy1 N1 C1 -48(3) . . . .
Se1 Dy1 N1 C1 97(3) . . . .
N1 Dy1 N2 C2 12(3) . . . .
N4 Dy1 N2 C2 82(3) . . . .
N5 Dy1 N2 C2 -147(3) . . . .
N6 Dy1 N2 C2 -139(3) . . . .
N7 Dy1 N2 C2 -7(4) . . . .
N3 Dy1 N2 C2 137(3) . . . .
Se1 Dy1 N2 C2 -73(3) . . . .
N1 Dy1 N3 C3 -55(4) . . . .
N4 Dy1 N3 C3 13(3) . . . .
N5 Dy1 N3 C3 167(4) . . . .
N6 Dy1 N3 C3 104(4) . . . .
N7 Dy1 N3 C3 36(4) . . . .
N2 Dy1 N3 C3 -111(4) . . . .
Se1 Dy1 N3 C3 -165(3) . . . .
N1 Dy1 N4 C4 89(3) . . . .
N5 Dy1 N4 C4 -67(3) . . . .
N6 Dy1 N4 C4 -130(3) . . . .
N7 Dy1 N4 C4 165(3) . . . .
N2 Dy1 N4 C4 28(3) . . . .
N3 Dy1 N4 C4 -32(3) . . . .
Se1 Dy1 N4 C4 145(2) . . . .
N1 Dy1 N5 C5 154(2) . . . .
N4 Dy1 N5 C5 -64(3) . . . .
N6 Dy1 N5 C5 10(3) . . . .
N7 Dy1 N5 C5 38(3) . . . .
N2 Dy1 N5 C5 -175(3) . . . .
N3 Dy1 N5 C5 -97(3) . . . .
Se1 Dy1 N5 C5 101(3) . . . .
N1 Dy1 N6 C6 -128(3) . . . .
N4 Dy1 N6 C6 151(3) . . . .
N5 Dy1 N6 C6 17(2) . . . .
N7 Dy1 N6 C6 -140(3) . . . .
N2 Dy1 N6 C6 8(4) . . . .
N3 Dy1 N6 C6 85(3) . . . .
Se1 Dy1 N6 C6 -57(2) . . . .
N1 Dy1 N6 C7 -5(4) . . . .
N4 Dy1 N6 C7 -86(3) . . . .
N5 Dy1 N6 C7 139(3) . . . .
N7 Dy1 N6 C7 -17(2) . . . .
N2 Dy1 N6 C7 131(3) . . . .
N3 Dy1 N6 C7 -153(3) . . . .
Se1 Dy1 N6 C7 66(3) . . . .
N1 Dy1 N7 C8 177(3) . . . .
N4 Dy1 N7 C8 91(3) . . . .
N5 Dy1 N7 C8 -40(3) . . . .
N6 Dy1 N7 C8 -11(2) . . . .
N2 Dy1 N7 C8 -164(2) . . . .
N3 Dy1 N7 C8 68(3) . . . .
Se1 Dy1 N7 C8 -99(2) . . . .
N12 Dy2 N8 C9B 47(5) . . . .
N9 Dy2 N8 C9B 25(4) . . . .
N11 Dy2 N8 C9B -106(4) . . . .
N10 Dy2 N8 C9B -41(4) . . . .
N13 Dy2 N8 C9B 170(4) . . . .
N14 Dy2 N8 C9B -175(4) . . . .
Se5 Dy2 N8 C9B 103(4) . . . .
N12 Dy2 N8 C9A 16(4) . . . .
N9 Dy2 N8 C9A -7(3) . . . .
N11 Dy2 N8 C9A -138(3) . . . .
N10 Dy2 N8 C9A -73(3) . . . .
N13 Dy2 N8 C9A 138(3) . . . .
N14 Dy2 N8 C9A 154(4) . . . .
Se5 Dy2 N8 C9A 72(3) . . . .
N8 Dy2 N9 C10 -17(2) . . . .
N12 Dy2 N9 C10 178(3) . . . .
N11 Dy2 N9 C10 58(3) . . . .
N10 Dy2 N9 C10 89(2) . . . .
N13 Dy2 N9 C10 -164(2) . . . .
N14 Dy2 N9 C10 -47(3) . . . .
Se5 Dy2 N9 C10 -104(2) . . . .
N8 Dy2 N10 C11 -58(3) . . . .
N12 Dy2 N10 C11 163(3) . . . .
N9 Dy2 N10 C11 -123(3) . . . .
N11 Dy2 N10 C11 32(3) . . . .
N13 Dy2 N10 C11 102(3) . . . .
N14 Dy2 N10 C11 18(4) . . . .
Se5 Dy2 N10 C11 -143(2) . . . .
N8 Dy2 N11 C12 93(3) . . . .
N12 Dy2 N11 C12 -67(3) . . . .
N9 Dy2 N11 C12 29(3) . . . .
N10 Dy2 N11 C12 -3(3) . . . .
N13 Dy2 N11 C12 -125(3) . . . .
N14 Dy2 N11 C12 166(3) . . . .
Se5 Dy2 N11 C12 171(2) . . . .
N8 Dy2 N12 C13 152(3) . . . .
N9 Dy2 N12 C13 174(3) . . . .
N11 Dy2 N12 C13 -60(3) . . . .
N10 Dy2 N12 C13 -115(3) . . . .
N13 Dy2 N12 C13 6(3) . . . .
N14 Dy2 N12 C13 31(4) . . . .
Se5 Dy2 N12 C13 94(3) . . . .
N8 Dy2 N13 C14 -121(2) . . . .
N12 Dy2 N13 C14 23(2) . . . .
N9 Dy2 N13 C14 4(3) . . . .
N11 Dy2 N13 C14 153(2) . . . .
N10 Dy2 N13 C14 93(2) . . . .
N14 Dy2 N13 C14 -137(2) . . . .
Se5 Dy2 N13 C14 -54(2) . . . .
N8 Dy2 N13 C15 1(3) . . . .
N12 Dy2 N13 C15 145(3) . . . .
N9 Dy2 N13 C15 126(2) . . . .
N11 Dy2 N13 C15 -85(2) . . . .
N10 Dy2 N13 C15 -145(2) . . . .
N14 Dy2 N13 C15 -15(2) . . . .
Se5 Dy2 N13 C15 67(2) . . . .
N8 Dy2 N14 C16 176(3) . . . .
N12 Dy2 N14 C16 -39(3) . . . .
N9 Dy2 N14 C16 -155(2) . . . .
N11 Dy2 N14 C16 78(3) . . . .
N10 Dy2 N14 C16 91(3) . . . .
N13 Dy2 N14 C16 -14(2) . . . .
Se5 Dy2 N14 C16 -100(3) . . . .
Dy1 N1 C1 C2 -34(4) . . . .
Dy1 N2 C2 C1 -37(4) . . . .
N1 C1 C2 N2 46(5) . . . .
Dy1 N3 C3 C4 6(6) . . . .
Dy1 N4 C4 C3 48(5) . . . .
N3 C3 C4 N4 -34(6) . . . .
Dy1 N5 C5 C6 -32(4) . . . .
C7 N6 C6 C5 -168(3) . . . .
Dy1 N6 C6 C5 -40(4) . . . .
N5 C5 C6 N6 48(5) . . . .
C6 N6 C7 C8 171(3) . . . .
Dy1 N6 C7 C8 44(4) . . . .
N6 C7 C8 N7 -55(4) . . . .
Dy1 N7 C8 C7 39(4) . . . .
C9B N8 C9A C10 -65(4) . . . .
Dy2 N8 C9A C10 31(6) . . . .
C9A N8 C9B C10 65(4) . . . .
Dy2 N8 C9B C10 -32(9) . . . .
Dy2 N9 C10 C9B 7(6) . . . .
Dy2 N9 C10 C9A 37(4) . . . .
N8 C9B C10 N9 17(10) . . . .
N8 C9B C10 C9A -65(4) . . . .
N8 C9A C10 N9 -45(6) . . . .
N8 C9A C10 C9B 64(4) . . . .
Dy2 N10 C11 C12 -59(4) . . . .
N10 C11 C12 N11 56(5) . . . .
Dy2 N11 C12 C11 -27(5) . . . .
Dy2 N12 C13 C14 -34(4) . . . .
C15 N13 C14 C13 -170(3) . . . .
Dy2 N13 C14 C13 -48(4) . . . .
N12 C13 C14 N13 54(5) . . . .
C14 N13 C15 C16 170(4) . . . .
Dy2 N13 C15 C16 46(4) . . . .
N13 C15 C16 N14 -61(5) . . . .
Dy2 N14 C16 C15 44(4) . . . .
